data_1504222
loop_
_publ_author_name
'Falck, J. R.'
'Bandyopadhyay, Anish'
'Puli, Narender'
'Kundu, Abhijit'
'Reddy, L. Manmohan'
'Barma, Deb K.'
'He, Anyu'
'Zhang, Hongming'
'Kashinath, Dhurke'
'Baati, Rachid'

_publ_section_title
;
 Cascade synthesis of (E)-2-alkylidenecyclobutanols.
;
_journal_issue 20
_journal_name_full 'Organic letters'
_journal_page_first 4764
_journal_page_last 4766
_journal_paper_doi 10.1021/ol901985c
_journal_volume 11
_journal_year 2009
_chemical_formula_moiety 'C20 H24 O2'
_chemical_formula_sum 'C20 H24 O2'
_chemical_formula_weight 296.39
_chemical_name_systematic
; 
 ? 
;
_space_group_IT_number 14
_symmetry_cell_setting monoclinic
_symmetry_space_group_name_Hall '-P 2yn'
_symmetry_space_group_name_H-M 'P 1 21/n 1'
_atom_sites_solution_hydrogens geom
_atom_sites_solution_primary direct
_atom_sites_solution_secondary difmap
_audit_creation_method SHELXL-97
_cell_angle_alpha 90.00
_cell_angle_beta 110.607(1)
_cell_angle_gamma 90.00
_cell_formula_units_Z 4
_cell_length_a 14.0468(8)
_cell_length_b 6.6546(4)
_cell_length_c 18.8942(10)
_cell_measurement_reflns_used 6047
_cell_measurement_temperature 200(2)
_cell_measurement_theta_max 27.97
_cell_measurement_theta_min 2.23
_cell_volume 1653.15(16)
_computing_cell_refinement 'Bruker SAINT'
_computing_data_collection 'Bruker SMART'
_computing_data_reduction 'Bruker SAINT'
_computing_molecular_graphics 'Bruker SHELXTL'
_computing_publication_material 'Bruker SHELXTL'
_computing_structure_refinement 'SHELXL-97 (Sheldrick, 1997)'
_computing_structure_solution 'SHELXS-97 (Sheldrick, 1990)'
_diffrn_ambient_temperature 200(2)
_diffrn_detector_area_resol_mean 83.33
_diffrn_measured_fraction_theta_full 0.983
_diffrn_measured_fraction_theta_max 0.983
_diffrn_measurement_device_type 'Bruker APEX'
_diffrn_measurement_method 'phi and omega scans'
_diffrn_radiation_monochromator graphite
_diffrn_radiation_source 'fine-focus sealed tube'
_diffrn_radiation_type MoK\a
_diffrn_radiation_wavelength 0.71073
_diffrn_reflns_av_R_equivalents 0.030
_diffrn_reflns_av_sigmaI/netI 0.023
_diffrn_reflns_limit_h_max 18
_diffrn_reflns_limit_h_min -18
_diffrn_reflns_limit_k_max 8
_diffrn_reflns_limit_k_min -8
_diffrn_reflns_limit_l_max 24
_diffrn_reflns_limit_l_min -25
_diffrn_reflns_number 19412
_diffrn_reflns_theta_full 28.32
_diffrn_reflns_theta_max 28.32
_diffrn_reflns_theta_min 1.57
_exptl_absorpt_coefficient_mu 0.075
_exptl_absorpt_correction_T_max 0.989
_exptl_absorpt_correction_T_min 0.967
_exptl_absorpt_correction_type multi-scan
_exptl_absorpt_process_details 'SADABS, Bruker, 2003'
_exptl_crystal_colour colorless
_exptl_crystal_density_diffrn 1.191
_exptl_crystal_density_method 'not measured'
_exptl_crystal_description plates
_exptl_crystal_F_000 640
_exptl_crystal_size_max 0.45
_exptl_crystal_size_mid 0.30
_exptl_crystal_size_min 0.15
_refine_diff_density_max 0.280
_refine_diff_density_min -0.249
_refine_diff_density_rms 0.042
_refine_ls_extinction_method none
_refine_ls_goodness_of_fit_ref 1.067
_refine_ls_hydrogen_treatment constr
_refine_ls_matrix_type full
_refine_ls_number_parameters 201
_refine_ls_number_reflns 4039
_refine_ls_number_restraints 0
_refine_ls_restrained_S_all 1.067
_refine_ls_R_factor_all 0.065
_refine_ls_R_factor_gt 0.053
_refine_ls_shift/su_max 0.000
_refine_ls_shift/su_mean 0.000
_refine_ls_structure_factor_coef Fsqd
_refine_ls_weighting_details 'calc w=1/[\s^2^(Fo^2^)+(0.0697P)^2^+0.2875P] where P=(Fo^2^+2Fc^2^)/3'
_refine_ls_weighting_scheme calc
_refine_ls_wR_factor_gt 0.130
_refine_ls_wR_factor_ref 0.136
_reflns_number_gt 3306
_reflns_number_total 4039
_reflns_threshold_expression >2sigma(I)
_cod_data_source_file ol901985c_si_002.cif
_cod_data_source_block swab2
_cod_depositor_comments
;
The following automatic conversions were performed:

'_symmetry_cell_setting' value 'Monoclinic' changed to 'monoclinic'
according to /home/saulius/struct/CIF-dictionaries/cif_core.dic
dictionary named 'cif_core.dic' version 2.4.2 from 2011-04-26.

Automatic conversion script
Id: cif_fix_values 1715 2011-07-08 13:25:40Z adriana 
;
_cod_original_sg_symbol_H-M P2(1)/n
_cod_database_code 1504222

loop_
_symmetry_equiv_pos_as_xyz
'x, y, z'
'-x+1/2, y+1/2, -z+1/2'
'-x, -y, -z'
'x-1/2, -y-1/2, z-1/2'

loop_
_atom_site_label
_atom_site_type_symbol
_atom_site_fract_x
_atom_site_fract_y
_atom_site_fract_z
_atom_site_U_iso_or_equiv
_atom_site_adp_type
_atom_site_occupancy
_atom_site_symmetry_multiplicity
_atom_site_calc_flag
_atom_site_refinement_flags
C1 C 0.04751(9) 0.3889(2) 0.21632(7) 0.0326(3) Uani 1 1 d .
C2 C 0.05189(10) 0.3379(2) 0.29598(7) 0.0332(3) Uani 1 1 d .
C3 C 0.00786(11) 0.5408(2) 0.30418(8) 0.0406(3) Uani 1 1 d .
H3A H 0.0490 0.6157 0.3500 0.049 Uiso 1 1 calc R
H3B H -0.0645 0.5357 0.2996 0.049 Uiso 1 1 calc R
C4 C 0.02451(11) 0.6099(2) 0.23120(8) 0.0410(3) Uani 1 1 d .
H4A H 0.0831 0.7016 0.2405 0.049 Uiso 1 1 calc R
H4B H -0.0373 0.6654 0.1924 0.049 Uiso 1 1 calc R
C5 C 0.09288(10) 0.1784(2) 0.33813(7) 0.0340(3) Uani 1 1 d .
H5 H 0.1163 0.0762 0.3132 0.041 Uiso 1 1 calc R
C6 C -0.03795(10) 0.2790(2) 0.15567(7) 0.0374(3) Uani 1 1 d .
H6A H -0.1026 0.3073 0.1637 0.045 Uiso 1 1 calc R
H6B H -0.0253 0.1326 0.1625 0.045 Uiso 1 1 calc R
C7 C -0.05115(10) 0.3331(2) 0.07425(7) 0.0369(3) Uani 1 1 d .
H7A H -0.0807 0.4694 0.0624 0.044 Uiso 1 1 calc R
H7B H 0.0160 0.3335 0.0681 0.044 Uiso 1 1 calc R
C8 C -0.12082(10) 0.1812(2) 0.02017(7) 0.0351(3) Uani 1 1 d .
H8A H -0.1902 0.1978 0.0216 0.042 Uiso 1 1 calc R
H8B H -0.0973 0.0445 0.0390 0.042 Uiso 1 1 calc R
C9 C -0.12727(10) 0.1947(2) -0.06191(7) 0.0369(3) Uani 1 1 d .
H9A H -0.1603 0.3225 -0.0844 0.044 Uiso 1 1 calc R
H9B H -0.0580 0.1928 -0.0643 0.044 Uiso 1 1 calc R
C10 C -0.18791(10) 0.0198(2) -0.10607(7) 0.0369(3) Uani 1 1 d .
H10A H -0.1555 -0.1072 -0.0822 0.044 Uiso 1 1 calc R
H10B H -0.2573 0.0241 -0.1039 0.044 Uiso 1 1 calc R
C11 C 0.10711(9) 0.1376(2) 0.41731(7) 0.0321(3) Uani 1 1 d .
C12 C 0.15914(10) -0.0309(2) 0.45188(7) 0.0351(3) Uani 1 1 d .
H12 H 0.1846 -0.1196 0.4233 0.042 Uiso 1 1 calc R
C13 C 0.22706(13) -0.2534(2) 0.56369(9) 0.0491(4) Uani 1 1 d .
H13 H 0.2525 -0.3440 0.5358 0.059 Uiso 1 1 calc R
C14 C 0.24027(13) -0.2959(3) 0.63725(9) 0.0539(4) Uani 1 1 d .
H14 H 0.2747 -0.4153 0.6599 0.065 Uiso 1 1 calc R
C15 C 0.20336(12) -0.1644(3) 0.67945(8) 0.0480(4) Uani 1 1 d .
H15 H 0.2126 -0.1951 0.7306 0.058 Uiso 1 1 calc R
C16 C 0.15430(11) 0.0071(2) 0.64751(8) 0.0425(3) Uani 1 1 d .
H16 H 0.1298 0.0955 0.6767 0.051 Uiso 1 1 calc R
C17 C 0.08657(11) 0.2289(2) 0.53515(8) 0.0421(3) Uani 1 1 d .
H17 H 0.0619 0.3205 0.5632 0.051 Uiso 1 1 calc R
C18 C 0.07010(11) 0.2685(2) 0.46130(8) 0.0400(3) Uani 1 1 d .
H18 H 0.0332 0.3855 0.4386 0.048 Uiso 1 1 calc R
C19 C 0.17635(10) -0.0777(2) 0.52846(7) 0.0343(3) Uani 1 1 d .
C20 C 0.13916(10) 0.0559(2) 0.57143(7) 0.0343(3) Uani 1 1 d .
O1 O 0.13877(7) 0.35427(15) 0.20168(5) 0.0356(2) Uani 1 1 d .
H1 H 0.1885 0.3982 0.2379 0.053 Uiso 1 1 calc R
O2 O -0.19486(8) 0.02163(16) -0.18331(5) 0.0415(3) Uani 1 1 d .
H2 H -0.1767 -0.0906 -0.1946 0.062 Uiso 1 1 calc R

loop_
_atom_site_aniso_label
_atom_site_aniso_U_11
_atom_site_aniso_U_22
_atom_site_aniso_U_33
_atom_site_aniso_U_23
_atom_site_aniso_U_13
_atom_site_aniso_U_12
C1 0.0337(6) 0.0354(7) 0.0281(6) -0.0029(5) 0.0101(5) -0.0004(5)
C2 0.0322(6) 0.0387(7) 0.0284(6) -0.0064(5) 0.0102(5) -0.0033(5)
C3 0.0439(8) 0.0416(8) 0.0371(7) -0.0061(6) 0.0153(6) 0.0038(6)
C4 0.0475(8) 0.0374(7) 0.0387(8) -0.0017(6) 0.0159(6) 0.0035(6)
C5 0.0379(7) 0.0348(7) 0.0311(6) -0.0064(5) 0.0143(5) -0.0021(5)
C6 0.0368(7) 0.0435(8) 0.0296(6) -0.0029(6) 0.0087(5) -0.0045(6)
C7 0.0354(7) 0.0411(7) 0.0302(6) -0.0017(5) 0.0065(5) -0.0028(6)
C8 0.0343(6) 0.0384(7) 0.0284(6) -0.0007(5) 0.0057(5) -0.0005(5)
C9 0.0336(7) 0.0423(8) 0.0308(7) -0.0008(6) 0.0066(5) -0.0001(6)
C10 0.0408(7) 0.0372(7) 0.0278(6) -0.0002(5) 0.0059(5) 0.0032(6)
C11 0.0314(6) 0.0345(7) 0.0307(6) -0.0046(5) 0.0113(5) -0.0031(5)
C12 0.0402(7) 0.0315(7) 0.0370(7) -0.0061(5) 0.0179(6) 0.0001(5)
C13 0.0644(10) 0.0387(8) 0.0483(9) 0.0042(7) 0.0249(7) 0.0105(7)
C14 0.0659(11) 0.0443(9) 0.0508(9) 0.0132(7) 0.0196(8) 0.0111(8)
C15 0.0548(9) 0.0531(9) 0.0336(7) 0.0054(6) 0.0125(6) -0.0030(7)
C16 0.0469(8) 0.0470(8) 0.0336(7) -0.0054(6) 0.0142(6) -0.0015(6)
C17 0.0519(8) 0.0432(8) 0.0353(7) -0.0038(6) 0.0204(6) 0.0111(6)
C18 0.0458(8) 0.0388(7) 0.0369(7) 0.0018(6) 0.0166(6) 0.0128(6)
C19 0.0364(7) 0.0308(6) 0.0373(7) -0.0028(5) 0.0149(5) -0.0015(5)
C20 0.0345(7) 0.0356(7) 0.0326(6) -0.0037(5) 0.0116(5) -0.0029(5)
O1 0.0338(5) 0.0445(6) 0.0271(5) -0.0071(4) 0.0091(4) -0.0020(4)
O2 0.0479(6) 0.0442(6) 0.0277(5) -0.0021(4) 0.0074(4) 0.0085(4)

loop_
_atom_type_symbol
_atom_type_description
_atom_type_scat_dispersion_real
_atom_type_scat_dispersion_imag
_atom_type_scat_source
C C 0.0033 0.0016 'International Tables Vol C Tables 4.2.6.8 and 6.1.1.4'
H H 0.0000 0.0000 'International Tables Vol C Tables 4.2.6.8 and 6.1.1.4'
O O 0.0106 0.0060 'International Tables Vol C Tables 4.2.6.8 and 6.1.1.4'

loop_
_geom_angle_atom_site_label_1
_geom_angle_atom_site_label_2
_geom_angle_atom_site_label_3
_geom_angle
O1 C1 C2 115.50(10)
O1 C1 C6 107.54(10)
C2 C1 C6 112.55(11)
O1 C1 C4 116.62(11)
C2 C1 C4 88.32(10)
C6 C1 C4 115.60(11)
C5 C2 C3 139.09(12)
C5 C2 C1 128.90(12)
C3 C2 C1 91.52(10)
C2 C3 C4 88.77(10)
C2 C3 H3A 113.9
C4 C3 H3A 113.9
C2 C3 H3B 113.9
C4 C3 H3B 113.9
H3A C3 H3B 111.1
C3 C4 C1 89.21(10)
C3 C4 H4A 113.8
C1 C4 H4A 113.8
C3 C4 H4B 113.8
C1 C4 H4B 113.8
H4A C4 H4B 111.0
C2 C5 C11 129.43(12)
C2 C5 H5 115.3
C11 C5 H5 115.3
C1 C6 C7 115.39(11)
C1 C6 H6A 108.4
C7 C6 H6A 108.4
C1 C6 H6B 108.4
C7 C6 H6B 108.4
H6A C6 H6B 107.5
C8 C7 C6 109.94(11)
C8 C7 H7A 109.7
C6 C7 H7A 109.7
C8 C7 H7B 109.7
C6 C7 H7B 109.7
H7A C7 H7B 108.2
C7 C8 C9 115.94(11)
C7 C8 H8A 108.3
C9 C8 H8A 108.3
C7 C8 H8B 108.3
C9 C8 H8B 108.3
H8A C8 H8B 107.4
C10 C9 C8 109.69(11)
C10 C9 H9A 109.7
C8 C9 H9A 109.7
C10 C9 H9B 109.7
C8 C9 H9B 109.7
H9A C9 H9B 108.2
O2 C10 C9 112.39(11)
O2 C10 H10A 109.1
C9 C10 H10A 109.1
O2 C10 H10B 109.1
C9 C10 H10B 109.1
H10A C10 H10B 107.9
C12 C11 C18 117.73(12)
C12 C11 C5 119.79(11)
C18 C11 C5 122.47(12)
C11 C12 C19 122.49(12)
C11 C12 H12 118.8
C19 C12 H12 118.8
C14 C13 C19 121.18(14)
C14 C13 H13 119.4
C19 C13 H13 119.4
C13 C14 C15 120.35(15)
C13 C14 H14 119.8
C15 C14 H14 119.8
C16 C15 C14 120.21(14)
C16 C15 H15 119.9
C14 C15 H15 119.9
C15 C16 C20 121.00(14)
C15 C16 H16 119.5
C20 C16 H16 119.5
C18 C17 C20 121.96(13)
C18 C17 H17 119.0
C20 C17 H17 119.0
C17 C18 C11 121.10(13)
C17 C18 H18 119.5
C11 C18 H18 119.5
C13 C19 C12 122.79(13)
C13 C19 C20 118.40(13)
C12 C19 C20 118.80(12)
C17 C20 C16 123.19(12)
C17 C20 C19 117.92(12)
C16 C20 C19 118.87(13)
C1 O1 H1 109.5
C10 O2 H2 109.5

loop_
_geom_bond_atom_site_label_1
_geom_bond_atom_site_label_2
_geom_bond_distance
C1 O1 1.4221(15)
C1 C2 1.5228(17)
C1 C6 1.5235(18)
C1 C4 1.5523(19)
C2 C5 1.3301(19)
C2 C3 1.5153(19)
C3 C4 1.547(2)
C3 H3A 0.9900
C3 H3B 0.9900
C4 H4A 0.9900
C4 H4B 0.9900
C5 C11 1.4634(17)
C5 H5 0.9500
C6 C7 1.5265(18)
C6 H6A 0.9900
C6 H6B 0.9900
C7 C8 1.5230(18)
C7 H7A 0.9900
C7 H7B 0.9900
C8 C9 1.5241(17)
C8 H8A 0.9900
C8 H8B 0.9900
C9 C10 1.5087(19)
C9 H9A 0.9900
C9 H9B 0.9900
C10 O2 1.4279(15)
C10 H10A 0.9900
C10 H10B 0.9900
C11 C12 1.3720(18)
C11 C18 1.4226(18)
C12 C19 1.4150(18)
C12 H12 0.9500
C13 C14 1.366(2)
C13 C19 1.409(2)
C13 H13 0.9500
C14 C15 1.400(2)
C14 H14 0.9500
C15 C16 1.360(2)
C15 H15 0.9500
C16 C20 1.4149(18)
C16 H16 0.9500
C17 C18 1.3575(19)
C17 C20 1.4087(19)
C17 H17 0.9500
C18 H18 0.9500
C19 C20 1.4214(18)
O1 H1 0.8400
O2 H2 0.8400
